data_4021934
loop_
_publ_author_name
'Shinji Yamada'
'Tomoko Misono'
'Yuko Iwai'
'Ayako Masumizu'
'Yukiko Akiyama'

_publ_section_title
;
 New Class of Pyridine Catalyst Having a Conformation Switch
 System: Asymmetric Acylation of Various sec-Alcohols
;
_journal_name_full 'Journal of Organic Chemistry'
_journal_page_first 6872
_journal_page_last 6880
_journal_paper_doi 10.1021/jo060989t
_journal_volume 71
_journal_year 2006
_chemical_formula_sum 'C11 H13 N3 O S2'
_chemical_formula_weight 267.36
_chemical_name_systematic
; 
 ? 
;
_space_group_IT_number 4
_symmetry_cell_setting monoclinic
_symmetry_space_group_name_Hall 'P 2yb'
_symmetry_space_group_name_H-M 'P 1 21 1'
_atom_sites_solution_hydrogens geom
_atom_sites_solution_primary direct
_atom_sites_solution_secondary difmap
_audit_creation_method SHELXL-97
_cell_angle_alpha 90.00
_cell_angle_beta 90.484(11)
_cell_angle_gamma 90.00
_cell_formula_units_Z 4
_cell_length_a 11.3709(17)
_cell_length_b 15.214(3)
_cell_length_c 7.2459(9)
_cell_measurement_temperature 298(2)
_cell_volume 1253.5(3)
_computing_structure_refinement 'SHELXL-97 (Sheldrick, 1997)'
_computing_structure_solution 'SHELXS-97 (Sheldrick, 1990)'
_diffrn_ambient_temperature 298(2)
_diffrn_measured_fraction_theta_full 1.000
_diffrn_measured_fraction_theta_max 1.000
_diffrn_radiation_monochromator graphite
_diffrn_radiation_source 'fine-focus sealed tube'
_diffrn_radiation_type CuK\a
_diffrn_radiation_wavelength 1.54178
_diffrn_reflns_av_R_equivalents 0.0361
_diffrn_reflns_av_sigmaI/netI 0.0367
_diffrn_reflns_limit_h_max 13
_diffrn_reflns_limit_h_min -13
_diffrn_reflns_limit_k_max 18
_diffrn_reflns_limit_k_min 0
_diffrn_reflns_limit_l_max 6
_diffrn_reflns_limit_l_min -8
_diffrn_reflns_number 3268
_diffrn_reflns_theta_full 67.89
_diffrn_reflns_theta_max 67.89
_diffrn_reflns_theta_min 3.89
_exptl_absorpt_coefficient_mu 3.753
_exptl_absorpt_correction_T_max 0.6029
_exptl_absorpt_correction_T_min 0.3989
_exptl_absorpt_correction_type psi-scan
_exptl_crystal_colour yellow
_exptl_crystal_density_diffrn 1.417
_exptl_crystal_density_method 'not measured'
_exptl_crystal_description prismatic
_exptl_crystal_F_000 560
_exptl_crystal_size_max 0.30
_exptl_crystal_size_mid 0.20
_exptl_crystal_size_min 0.15
_refine_diff_density_max 0.377
_refine_diff_density_min -0.201
_refine_diff_density_rms 0.052
_refine_ls_abs_structure_details 'Flack H D (1983), Acta Cryst. A39, 876-881'
_refine_ls_abs_structure_Flack 0.01(5)
_refine_ls_extinction_coef 0.0001(3)
_refine_ls_extinction_expression Fc^*^=kFc[1+0.001xFc^2^\l^3^/sin(2\q)]^-1/4^
_refine_ls_extinction_method SHELXL
_refine_ls_goodness_of_fit_ref 1.067
_refine_ls_hydrogen_treatment mixed
_refine_ls_matrix_type full
_refine_ls_number_parameters 310
_refine_ls_number_reflns 2376
_refine_ls_number_restraints 1
_refine_ls_restrained_S_all 1.067
_refine_ls_R_factor_all 0.0439
_refine_ls_R_factor_gt 0.0397
_refine_ls_shift/su_max 0.001
_refine_ls_shift/su_mean 0.000
_refine_ls_structure_factor_coef Fsqd
_refine_ls_weighting_details 'calc w=1/[\s^2^(Fo^2^)+(0.0693P)^2^+0.3275P] where P=(Fo^2^+2Fc^2^)/3'
_refine_ls_weighting_scheme calc
_refine_ls_wR_factor_gt 0.1101
_refine_ls_wR_factor_ref 0.1133
_reflns_number_gt 2206
_reflns_number_total 2376
_reflns_threshold_expression >2sigma(I)
_cod_data_source_file jo060989tsi20060512_024410.cif
_cod_depositor_comments
;
The following automatic conversions were performed:

'_symmetry_cell_setting' tag value 'mononclinic' was replaced with
'monoclinic' value as specified in the replacement file
'/home/robertas/cod-tools/perl-scripts/inputs/replacement_values.lst'.

Automatic conversion script
Id: cif_fix_values 3143 2015-03-26 13:38:13Z robertas 
;
_cod_original_sg_symbol_H-M 'P 21'
_cod_database_code 4021934

loop_
_symmetry_equiv_pos_as_xyz
'x, y, z'
'-x, y+1/2, -z'

loop_
_atom_site_label
_atom_site_type_symbol
_atom_site_fract_x
_atom_site_fract_y
_atom_site_fract_z
_atom_site_U_iso_or_equiv
_atom_site_adp_type
_atom_site_occupancy
_atom_site_symmetry_multiplicity
_atom_site_calc_flag
_atom_site_refinement_flags
S1 S 1.46130(11) -0.15209(11) 1.44764(15) 0.0604(3) Uani 1 1 d .
S2 S 1.67446(9) -0.21263(11) 1.26270(18) 0.0633(3) Uani 1 1 d .
S3 S 0.76576(12) 0.03005(10) 0.95177(15) 0.0612(3) Uani 1 1 d .
S4 S 0.55536(9) 0.09327(11) 0.75400(18) 0.0648(4) Uani 1 1 d .
O1 O 1.3383(3) -0.1862(3) 0.8805(5) 0.0656(10) Uani 1 1 d .
O2 O 0.9024(3) 0.0764(3) 0.4027(5) 0.0618(9) Uani 1 1 d .
N1 N 1.3302(4) 0.0795(3) 1.1714(6) 0.0586(10) Uani 1 1 d .
N2 N 1.1236(3) -0.1489(3) 1.1387(5) 0.0511(8) Uani 1 1 d .
N3 N 1.4906(3) -0.1708(2) 1.0768(4) 0.0418(7) Uani 1 1 d .
N4 N 0.8924(4) -0.1996(3) 0.6531(6) 0.0581(9) Uani 1 1 d .
N5 N 1.1137(3) 0.0223(3) 0.6499(5) 0.0491(8) Uani 1 1 d .
N6 N 0.7447(3) 0.0569(3) 0.5815(5) 0.0451(8) Uani 1 1 d .
C1 C 1.3758(3) -0.1498(3) 1.0166(5) 0.0432(8) Uani 1 1 d .
C2 C 1.3761(4) 0.0017(3) 1.1296(6) 0.0482(9) Uani 1 1 d .
H1 H 1.4570 -0.0007 1.1128 0.058 Uiso 1 1 calc R
C3 C 1.3140(3) -0.0759(3) 1.1088(5) 0.0399(8) Uani 1 1 d .
C4 C 1.1904(3) -0.0753(3) 1.1382(5) 0.0428(9) Uani 1 1 d .
C5 C 1.1421(4) 0.0076(3) 1.1736(7) 0.0506(10) Uani 1 1 d .
H2 H 1.0612 0.0137 1.1855 0.061 Uiso 1 1 calc R
C6 C 1.2134(5) 0.0799(3) 1.1907(7) 0.0583(11) Uani 1 1 d .
H3 H 1.1777 0.1333 1.2177 0.070 Uiso 1 1 calc R
C7 C 1.1707(5) -0.2352(4) 1.1736(10) 0.0701(15) Uani 1 1 d .
H15 H 1.1942 -0.2614 1.0592 0.084 Uiso 1 1 calc R
H16 H 1.1118 -0.2710 1.2304 0.084 Uiso 1 1 calc R
H17 H 1.2377 -0.2306 1.2546 0.084 Uiso 1 1 calc R
C8 C 0.9964(4) -0.1440(5) 1.1383(7) 0.0647(13) Uani 1 1 d .
H18 H 0.9688 -0.1429 1.2631 0.078 Uiso 1 1 calc R
H19 H 0.9645 -0.1944 1.0757 0.078 Uiso 1 1 calc R
H20 H 0.9716 -0.0915 1.0757 0.078 Uiso 1 1 calc R
C9 C 1.5307(3) -0.1739(3) 1.2555(6) 0.0432(9) Uani 1 1 d .
C10 C 1.5662(4) -0.2178(4) 0.9412(6) 0.0500(10) Uani 1 1 d .
H7 H 1.5595 -0.1909 0.8201 0.060 Uiso 1 1 calc R
H8 H 1.5435 -0.2791 0.9317 0.060 Uiso 1 1 calc R
C11 C 1.6902(4) -0.2095(4) 1.0150(8) 0.0606(12) Uani 1 1 d .
H9 H 1.7254 -0.1546 0.9761 0.073 Uiso 1 1 calc R
H10 H 1.7386 -0.2578 0.9726 0.073 Uiso 1 1 calc R
C12 C 0.8604(3) 0.0351(3) 0.5290(6) 0.0436(8) Uani 1 1 d .
C13 C 0.8508(4) -0.1187(3) 0.6257(6) 0.0494(10) Uani 1 1 d .
H4 H 0.7697 -0.1127 0.6141 0.059 Uiso 1 1 calc R
C14 C 0.9173(3) -0.0427(3) 0.6128(5) 0.0423(8) Uani 1 1 d .
C15 C 1.0417(3) -0.0488(3) 0.6392(5) 0.0423(9) Uani 1 1 d .
C16 C 1.0856(4) -0.1346(3) 0.6588(6) 0.0524(11) Uani 1 1 d .
H5 H 1.1663 -0.1442 0.6667 0.063 Uiso 1 1 calc R
C17 C 1.0091(5) -0.2045(4) 0.6662(7) 0.0592(11) Uani 1 1 d .
H6 H 1.0417 -0.2601 0.6818 0.071 Uiso 1 1 calc R
C18 C 1.0721(4) 0.1083(3) 0.7013(8) 0.0603(12) Uani 1 1 d .
H21 H 1.0477 0.1398 0.5927 0.072 Uiso 1 1 calc R
H22 H 1.1343 0.1400 0.7623 0.072 Uiso 1 1 calc R
H23 H 1.0067 0.1025 0.7832 0.072 Uiso 1 1 calc R
C19 C 1.2406(4) 0.0127(4) 0.6426(8) 0.0628(13) Uani 1 1 d .
H24 H 1.2714 0.0048 0.7653 0.075 Uiso 1 1 calc R
H25 H 1.2744 0.0645 0.5890 0.075 Uiso 1 1 calc R
H26 H 1.2600 -0.0375 0.5687 0.075 Uiso 1 1 calc R
C20 C 0.6997(3) 0.0547(3) 0.7574(6) 0.0437(9) Uani 1 1 d .
C21 C 0.6735(4) 0.1090(4) 0.4478(6) 0.0546(11) Uani 1 1 d .
H11 H 0.6847 0.0874 0.3233 0.065 Uiso 1 1 calc R
H12 H 0.6961 0.1705 0.4522 0.065 Uiso 1 1 calc R
C22 C 0.5463(4) 0.0980(4) 0.5054(8) 0.0643(13) Uani 1 1 d .
H13 H 0.5130 0.0443 0.4551 0.077 Uiso 1 1 calc R
H14 H 0.4989 0.1475 0.4649 0.077 Uiso 1 1 calc R

loop_
_atom_site_aniso_label
_atom_site_aniso_U_11
_atom_site_aniso_U_22
_atom_site_aniso_U_33
_atom_site_aniso_U_23
_atom_site_aniso_U_13
_atom_site_aniso_U_12
S1 0.0669(7) 0.0736(7) 0.0407(5) -0.0001(5) -0.0001(4) 0.0190(6)
S2 0.0391(5) 0.0782(8) 0.0723(7) -0.0088(6) -0.0159(5) 0.0146(5)
S3 0.0753(8) 0.0639(7) 0.0446(6) 0.0003(5) 0.0049(5) 0.0155(6)
S4 0.0389(5) 0.0813(9) 0.0745(8) -0.0024(7) 0.0147(5) 0.0107(5)
O1 0.0521(17) 0.084(3) 0.0603(19) -0.0233(18) -0.0157(14) 0.0203(17)
O2 0.0448(16) 0.077(2) 0.064(2) 0.0207(18) 0.0099(14) 0.0157(16)
N1 0.067(2) 0.041(2) 0.068(2) 0.0080(18) 0.0045(19) -0.0008(18)
N2 0.0345(16) 0.054(2) 0.065(2) 0.0022(18) 0.0032(15) 0.0010(16)
N3 0.0346(15) 0.0487(18) 0.0420(16) 0.0010(14) 0.0023(12) 0.0072(14)
N4 0.063(2) 0.045(2) 0.066(2) -0.0064(19) 0.0006(18) -0.0004(17)
N5 0.0364(17) 0.053(2) 0.058(2) -0.0017(17) -0.0003(14) 0.0037(15)
N6 0.0346(16) 0.0531(19) 0.0475(18) -0.0012(15) -0.0008(13) 0.0053(14)
C1 0.0350(18) 0.052(2) 0.0423(19) 0.0019(18) 0.0002(15) 0.0046(17)
C2 0.045(2) 0.050(2) 0.050(2) 0.0134(18) 0.0020(17) 0.0002(18)
C3 0.0362(18) 0.043(2) 0.0402(18) 0.0059(16) -0.0023(14) 0.0068(15)
C4 0.0382(19) 0.051(2) 0.0389(19) 0.0070(17) -0.0021(15) 0.0049(17)
C5 0.042(2) 0.054(2) 0.055(2) 0.008(2) 0.0067(18) 0.0133(19)
C6 0.072(3) 0.047(2) 0.056(2) 0.006(2) 0.004(2) 0.015(2)
C7 0.054(3) 0.053(3) 0.104(4) 0.010(3) 0.006(3) -0.002(2)
C8 0.036(2) 0.090(4) 0.068(3) -0.001(3) 0.0032(19) -0.004(2)
C9 0.0399(19) 0.041(2) 0.048(2) 0.0008(16) -0.0040(15) 0.0008(16)
C10 0.045(2) 0.060(3) 0.045(2) -0.0012(19) 0.0054(16) 0.0137(19)
C11 0.040(2) 0.062(3) 0.080(3) -0.011(3) 0.014(2) 0.008(2)
C12 0.0327(18) 0.052(2) 0.046(2) -0.0001(19) 0.0000(15) 0.0032(17)
C13 0.044(2) 0.050(2) 0.054(2) -0.0096(19) 0.0017(17) 0.0023(18)
C14 0.0413(19) 0.046(2) 0.0401(18) -0.0047(16) 0.0003(15) 0.0071(16)
C15 0.040(2) 0.050(2) 0.0364(18) -0.0023(16) 0.0001(15) 0.0046(17)
C16 0.050(2) 0.053(3) 0.054(2) -0.007(2) -0.0061(18) 0.0128(19)
C17 0.070(3) 0.048(2) 0.059(3) -0.008(2) -0.007(2) 0.015(2)
C18 0.049(2) 0.049(3) 0.083(3) 0.000(2) -0.006(2) -0.001(2)
C19 0.038(2) 0.082(4) 0.068(3) 0.015(3) -0.0092(19) 0.000(2)
C20 0.0409(19) 0.040(2) 0.050(2) -0.0069(17) 0.0073(16) 0.0007(16)
C21 0.043(2) 0.072(3) 0.049(2) -0.001(2) -0.0038(17) 0.014(2)
C22 0.040(2) 0.078(3) 0.074(3) -0.014(3) -0.011(2) 0.009(2)

loop_
_atom_type_symbol
_atom_type_description
_atom_type_scat_dispersion_real
_atom_type_scat_dispersion_imag
_atom_type_scat_source
C C 0.0181 0.0091 'International Tables Vol C Tables 4.2.6.8 and 6.1.1.4'
H H 0.0000 0.0000 'International Tables Vol C Tables 4.2.6.8 and 6.1.1.4'
N N 0.0311 0.0180 'International Tables Vol C Tables 4.2.6.8 and 6.1.1.4'
O O 0.0492 0.0322 'International Tables Vol C Tables 4.2.6.8 and 6.1.1.4'
S S 0.3331 0.5567 'International Tables Vol C Tables 4.2.6.8 and 6.1.1.4'

loop_
_geom_angle_atom_site_label_1
_geom_angle_atom_site_label_2
_geom_angle_atom_site_label_3
_geom_angle
C9 S2 C11 93.6(2)
C20 S4 C22 94.2(2)
C2 N1 C6 114.8(4)
C4 N2 C7 123.2(3)
C4 N2 C8 121.2(4)
C7 N2 C8 114.7(4)
C9 N3 C1 126.9(3)
C9 N3 C10 114.6(3)
C1 N3 C10 116.2(3)
C17 N4 C13 114.5(4)
C15 N5 C18 122.6(3)
C15 N5 C19 121.1(4)
C18 N5 C19 115.4(4)
C20 N6 C12 126.6(3)
C20 N6 C21 114.3(3)
C12 N6 C21 117.0(3)
O1 C1 N3 118.0(4)
O1 C1 C3 123.3(4)
N3 C1 C3 118.2(3)
N1 C2 C3 125.8(4)
C2 C3 C4 118.8(4)
C2 C3 C1 116.9(4)
C4 C3 C1 122.9(4)
N2 C4 C5 121.7(4)
N2 C4 C3 123.4(4)
C5 C4 C3 115.0(4)
C6 C5 C4 120.5(4)
N1 C6 C5 125.1(4)
N3 C9 S1 129.6(3)
N3 C9 S2 110.2(3)
S1 C9 S2 120.1(2)
N3 C10 C11 105.6(4)
C10 C11 S2 104.5(3)
O2 C12 N6 117.0(4)
O2 C12 C14 123.6(4)
N6 C12 C14 118.9(4)
N4 C13 C14 126.0(4)
C13 C14 C15 118.5(4)
C13 C14 C12 117.3(4)
C15 C14 C12 122.5(4)
N5 C15 C16 121.4(4)
N5 C15 C14 123.4(4)
C16 C15 C14 115.1(4)
C17 C16 C15 119.8(4)
N4 C17 C16 125.8(5)
N6 C20 S3 129.2(3)
N6 C20 S4 109.6(3)
S3 C20 S4 121.0(2)
N6 C21 C22 106.1(4)
C21 C22 S4 103.4(3)

loop_
_geom_bond_atom_site_label_1
_geom_bond_atom_site_label_2
_geom_bond_distance
S1 C9 1.640(4)
S2 C9 1.738(4)
S2 C11 1.806(6)
S3 C20 1.634(4)
S4 C20 1.743(4)
S4 C22 1.805(6)
O1 C1 1.205(5)
O2 C12 1.211(5)
N1 C2 1.329(6)
N1 C6 1.337(6)
N2 C4 1.353(6)
N2 C7 1.439(7)
N2 C8 1.448(5)
N3 C9 1.370(5)
N3 C1 1.410(5)
N3 C10 1.493(5)
N4 C17 1.331(7)
N4 C13 1.334(6)
N5 C15 1.359(6)
N5 C18 1.442(6)
N5 C19 1.452(6)
N6 C20 1.378(5)
N6 C12 1.413(5)
N6 C21 1.485(5)
C1 C3 1.487(6)
C2 C3 1.384(6)
C3 C4 1.424(5)
C4 C5 1.400(6)
C5 C6 1.371(7)
C10 C11 1.508(6)
C12 C14 1.477(6)
C13 C14 1.384(6)
C14 C15 1.429(5)
C15 C16 1.404(6)
C16 C17 1.375(8)
C21 C22 1.518(6)

loop_
_cod_related_entry_id
_cod_related_entry_database
_cod_related_entry_code
1 ChemSpider 28291095
